data_4122901
loop_
_publ_author_name
'Yang, Yin'
'Hughes, Russell P.'
'Aprahamian, Ivan'

_publ_section_title
;
 Near-infrared light activated azo-BF2 switches.
;
_journal_issue 38
_journal_name_full 'Journal of the American Chemical Society'
_journal_page_first 13190
_journal_page_last 13193
_journal_paper_doi 10.1021/ja508125n
_journal_volume 136
_journal_year 2014
_chemical_formula_moiety 'C19 H16 B F2 N5'
_chemical_formula_sum 'C19 H16 B F2 N5'
_chemical_formula_weight 363.18
_chemical_name_systematic
;
 ? 
;
_space_group_crystal_system monoclinic
_space_group_IT_number 14
_space_group_name_Hall '-P 2ybc'
_space_group_name_H-M_alt 'P 1 21/c 1'
_symmetry_space_group_name_Hall '-P 2ybc'
_symmetry_space_group_name_H-M 'P 1 21/c 1'
_atom_sites_solution_hydrogens geom
_atom_sites_solution_primary direct
_atom_sites_solution_secondary difmap
_audit_creation_date 2013-06-13
_audit_creation_method
;
  Olex2 1.2
  (compiled Apr 23 2013 17:54:37, GUI svn.r4466)
;
_cell_angle_alpha 90.00
_cell_angle_beta 100.3040(10)
_cell_angle_gamma 90.00
_cell_formula_units_Z 4
_cell_length_a 17.6056(13)
_cell_length_b 13.5354(10)
_cell_length_c 7.3372(5)
_cell_measurement_reflns_used 9235
_cell_measurement_temperature 173(2)
_cell_measurement_theta_max 25.367
_cell_measurement_theta_min 2.352
_cell_volume 1720.2(2)
_computing_cell_refinement 'APEX2 (BRUKER, V2012.10-0, 2012)'
_computing_data_collection 'COSMO (BRUKER, V1.61, 2009)'
_computing_data_reduction 'SAINT v8.27A (Bruker, 2012)'
_computing_molecular_graphics
;
O. V. Dolomanov, L. J. Bourhis, R. J. Gildea, J. A. K. Howard and H. Puschmann,
OLEX2: a complete structure solution, refinement and analysis program.
J. Appl. Cryst. (2009). 42, 339-341.
;
_computing_publication_material
;
O. V. Dolomanov, L. J. Bourhis, R. J. Gildea, J. A. K. Howard and H. Puschmann,
OLEX2: a complete structure solution, refinement and analysis program.
J. Appl. Cryst. (2009). 42, 339-341.
;
_computing_structure_refinement
;
XL, G.M. Sheldrick, Acta Cryst.
(2008). A64, 112-122
;
_computing_structure_solution
;
XS, G.M. Sheldrick, Acta Cryst.
(2008). A64, 112-122
;
_diffrn_ambient_temperature 173.15
_diffrn_detector_area_resol_mean 836.6
_diffrn_measured_fraction_theta_full 1.000
_diffrn_measured_fraction_theta_max 1.000
_diffrn_measurement_device_type 'Bruker APEX-II CCD'
_diffrn_measurement_method '\f and \w scans'
_diffrn_radiation_monochromator graphite
_diffrn_radiation_type MoK\a
_diffrn_radiation_wavelength 0.71073
_diffrn_reflns_av_R_equivalents 0.0433
_diffrn_reflns_av_unetI/netI 0.0230
_diffrn_reflns_limit_h_max 21
_diffrn_reflns_limit_h_min -21
_diffrn_reflns_limit_k_max 16
_diffrn_reflns_limit_k_min -16
_diffrn_reflns_limit_l_max 8
_diffrn_reflns_limit_l_min -8
_diffrn_reflns_number 27436
_diffrn_reflns_theta_full 25.37
_diffrn_reflns_theta_max 25.37
_diffrn_reflns_theta_min 1.91
_diffrn_source 'fine-focus sealed tube'
_diffrn_standards_number 0
_exptl_absorpt_coefficient_mu 0.101
_exptl_absorpt_correction_T_max 0.7452
_exptl_absorpt_correction_T_min 0.7020
_exptl_absorpt_correction_type multi-scan
_exptl_absorpt_process_details
;
SADABS-2012/1 (Bruker,2012) was used for absorption correction.
wR2(int) was 0.0570 before and 0.0510 after correction.
The Ratio of minimum to maximum transmission is 0.9420.
The \l/2 correction factor is 0.0015.
;
_exptl_crystal_colour red
_exptl_crystal_density_diffrn 1.402
_exptl_crystal_density_method 'not measured'
_exptl_crystal_description chunk
_exptl_crystal_F_000 752
_exptl_crystal_size_max 0.391
_exptl_crystal_size_mid 0.198
_exptl_crystal_size_min 0.132
_refine_diff_density_max 0.244
_refine_diff_density_min -0.164
_refine_diff_density_rms 0.035
_refine_ls_extinction_method none
_refine_ls_goodness_of_fit_ref 1.050
_refine_ls_hydrogen_treatment constr
_refine_ls_matrix_type full
_refine_ls_number_parameters 246
_refine_ls_number_reflns 3145
_refine_ls_number_restraints 0
_refine_ls_restrained_S_all 1.050
_refine_ls_R_factor_all 0.0538
_refine_ls_R_factor_gt 0.0365
_refine_ls_shift/su_max 0.000
_refine_ls_shift/su_mean 0.000
_refine_ls_structure_factor_coef Fsqd
_refine_ls_weighting_details 'calc w=1/[\s^2^(Fo^2^)+(0.0404P)^2^+0.5260P] where P=(Fo^2^+2Fc^2^)/3'
_refine_ls_weighting_scheme calc
_refine_ls_wR_factor_gt 0.0874
_refine_ls_wR_factor_ref 0.0954
_reflns_number_gt 2407
_reflns_number_total 3145
_reflns_threshold_expression >2sigma(I)
_cod_data_source_file ja508125n_si_003.cif
_cod_data_source_block ia713
_cod_database_code 4122901
_olex2_refinement_description
;
1. Fixed Uiso
 At 1.2 times of:
  All C(H) groups
 At 1.5 times of:
  All C(H,H,H) groups
2.a Aromatic/amide H refined with riding coordinates:
 C4(H4), C5(H5), C7(H7), C8(H8), C9(H9), C10(H10), C13(H13), C14(H14),
 C16(H16), C17(H17)
2.b Idealised Me refined as rotating group:
 C18(H18A,H18B,H18C), C19(H19A,H19B,H19C)
;
_contact_crystallographer_email staples@chemistry.msu.com
_contact_crystallographer_name 'Richard Staples'

loop_
_space_group_symop_id
_space_group_symop_operation_xyz
1 'x, y, z'
2 '-x, y+1/2, -z+1/2'
3 '-x, -y, -z'
4 'x, -y-1/2, z-1/2'

loop_
_atom_site_label
_atom_site_type_symbol
_atom_site_fract_x
_atom_site_fract_y
_atom_site_fract_z
_atom_site_U_iso_or_equiv
_atom_site_adp_type
_atom_site_occupancy
_atom_site_symmetry_multiplicity
_atom_site_calc_flag
_atom_site_refinement_flags
F1 F 0.14418(5) -0.00217(7) 0.46807(13) 0.0362(3) Uani 1 1 d .
F2 F 0.18146(5) -0.00672(7) 0.18731(13) 0.0350(3) Uani 1 1 d .
N1 N 0.26653(7) -0.08704(10) 0.44745(18) 0.0279(3) Uani 1 1 d .
N2 N 0.32982(7) -0.03909(10) 0.50817(18) 0.0301(3) Uani 1 1 d .
N3 N 0.14605(7) -0.16122(9) 0.31635(18) 0.0275(3) Uani 1 1 d .
N4 N 0.38743(9) -0.29026(12) 0.6066(2) 0.0467(4) Uani 1 1 d .
N5 N 0.39167(8) 0.36326(11) 0.5612(2) 0.0381(4) Uani 1 1 d .
C1 C 0.33589(10) -0.24262(12) 0.5409(2) 0.0332(4) Uani 1 1 d .
C2 C 0.26944(9) -0.18954(12) 0.4592(2) 0.0284(4) Uani 1 1 d .
C3 C 0.19930(9) -0.23157(12) 0.3802(2) 0.0281(4) Uani 1 1 d .
C4 C 0.18044(10) -0.33305(12) 0.3602(2) 0.0325(4) Uani 1 1 d .
H4 H 0.2175 -0.3821 0.4068 0.039 Uiso 1 1 calc R
C5 C 0.10908(10) -0.35923(13) 0.2738(2) 0.0343(4) Uani 1 1 d .
H5 H 0.0962 -0.4273 0.2598 0.041 Uiso 1 1 calc R
C6 C 0.05258(9) -0.28681(12) 0.2032(2) 0.0303(4) Uani 1 1 d .
C7 C -0.02175(10) -0.31157(14) 0.1094(2) 0.0370(4) Uani 1 1 d .
H7 H -0.0356 -0.3791 0.0904 0.044 Uiso 1 1 calc R
C8 C -0.07422(10) -0.23975(14) 0.0451(2) 0.0397(5) Uani 1 1 d .
H8 H -0.1241 -0.2575 -0.0188 0.048 Uiso 1 1 calc R
C9 C -0.05464(10) -0.14067(14) 0.0733(2) 0.0383(4) Uani 1 1 d .
H9 H -0.0917 -0.0912 0.0296 0.046 Uiso 1 1 calc R
C10 C 0.01767(9) -0.11324(13) 0.1635(2) 0.0334(4) Uani 1 1 d .
H10 H 0.0305 -0.0453 0.1817 0.040 Uiso 1 1 calc R
C11 C 0.07191(9) -0.18602(12) 0.2279(2) 0.0282(4) Uani 1 1 d .
C12 C 0.33552(9) 0.06256(12) 0.5071(2) 0.0294(4) Uani 1 1 d .
C13 C 0.27938(10) 0.13561(13) 0.4519(2) 0.0342(4) Uani 1 1 d .
H13 H 0.2278 0.1167 0.4029 0.041 Uiso 1 1 calc R
C14 C 0.29825(10) 0.23377(12) 0.4679(2) 0.0347(4) Uani 1 1 d .
H14 H 0.2593 0.2817 0.4284 0.042 Uiso 1 1 calc R
C15 C 0.37396(10) 0.26594(12) 0.5415(2) 0.0315(4) Uani 1 1 d .
C16 C 0.43043(10) 0.19264(13) 0.5938(2) 0.0360(4) Uani 1 1 d .
H16 H 0.4823 0.2111 0.6410 0.043 Uiso 1 1 calc R
C17 C 0.41076(9) 0.09517(13) 0.5768(2) 0.0345(4) Uani 1 1 d .
H17 H 0.4498 0.0471 0.6138 0.041 Uiso 1 1 calc R
C18 C 0.33405(11) 0.43942(13) 0.5061(3) 0.0466(5) Uani 1 1 d .
H18A H 0.3165 0.4368 0.3717 0.070 Uiso 1 1 calc R
H18B H 0.3567 0.5044 0.5408 0.070 Uiso 1 1 calc R
H18C H 0.2900 0.4284 0.5687 0.070 Uiso 1 1 calc R
C19 C 0.47003(11) 0.39410(14) 0.6318(3) 0.0470(5) Uani 1 1 d .
H19A H 0.4877 0.3640 0.7534 0.070 Uiso 1 1 calc R
H19B H 0.4718 0.4662 0.6437 0.070 Uiso 1 1 calc R
H19C H 0.5037 0.3730 0.5461 0.070 Uiso 1 1 calc R
B1 B 0.18009(10) -0.05650(14) 0.3502(3) 0.0285(4) Uani 1 1 d .

loop_
_atom_site_aniso_label
_atom_site_aniso_U_11
_atom_site_aniso_U_22
_atom_site_aniso_U_33
_atom_site_aniso_U_23
_atom_site_aniso_U_13
_atom_site_aniso_U_12
F1 0.0326(5) 0.0309(5) 0.0466(6) -0.0012(4) 0.0109(4) 0.0043(4)
F2 0.0346(5) 0.0326(5) 0.0353(6) 0.0074(4) 0.0002(4) -0.0038(4)
N1 0.0249(7) 0.0285(8) 0.0298(7) 0.0016(6) 0.0038(6) 0.0015(6)
N2 0.0272(7) 0.0300(8) 0.0318(8) 0.0004(6) 0.0018(6) -0.0001(6)
N3 0.0252(7) 0.0268(7) 0.0301(7) 0.0036(6) 0.0036(6) 0.0009(6)
N4 0.0378(9) 0.0443(10) 0.0550(10) 0.0024(8) 0.0001(8) 0.0109(8)
N5 0.0398(9) 0.0320(8) 0.0435(9) -0.0032(7) 0.0102(7) -0.0055(7)
C1 0.0324(10) 0.0304(9) 0.0370(10) 0.0001(8) 0.0065(8) 0.0017(8)
C2 0.0264(9) 0.0264(9) 0.0321(9) 0.0020(7) 0.0044(7) 0.0026(7)
C3 0.0307(9) 0.0270(9) 0.0282(8) 0.0029(7) 0.0094(7) 0.0034(7)
C4 0.0347(10) 0.0269(9) 0.0376(10) 0.0025(7) 0.0113(8) 0.0039(8)
C5 0.0403(10) 0.0265(9) 0.0386(10) 0.0005(8) 0.0139(8) -0.0037(8)
C6 0.0327(9) 0.0319(9) 0.0278(9) -0.0001(7) 0.0095(7) -0.0051(8)
C7 0.0368(10) 0.0390(10) 0.0361(10) -0.0005(8) 0.0091(8) -0.0114(8)
C8 0.0293(9) 0.0554(12) 0.0332(10) 0.0008(9) 0.0023(8) -0.0119(9)
C9 0.0307(9) 0.0470(11) 0.0355(10) 0.0088(8) 0.0017(8) -0.0009(8)
C10 0.0300(9) 0.0348(10) 0.0347(9) 0.0055(8) 0.0042(7) -0.0025(7)
C11 0.0265(9) 0.0319(9) 0.0263(8) 0.0021(7) 0.0056(7) -0.0029(7)
C12 0.0294(9) 0.0304(9) 0.0273(9) 0.0000(7) 0.0021(7) -0.0019(7)
C13 0.0286(9) 0.0346(10) 0.0376(10) -0.0027(8) 0.0014(7) -0.0009(8)
C14 0.0350(10) 0.0291(10) 0.0393(10) -0.0017(8) 0.0045(8) 0.0020(8)
C15 0.0369(10) 0.0313(9) 0.0280(9) -0.0017(7) 0.0104(7) -0.0036(8)
C16 0.0288(9) 0.0392(11) 0.0384(10) -0.0003(8) 0.0021(7) -0.0061(8)
C17 0.0299(9) 0.0352(10) 0.0368(10) 0.0021(8) 0.0017(7) 0.0020(8)
C18 0.0541(12) 0.0315(10) 0.0559(13) -0.0004(9) 0.0141(10) 0.0018(9)
C19 0.0474(12) 0.0393(11) 0.0543(12) -0.0050(9) 0.0092(9) -0.0151(9)
B1 0.0260(9) 0.0282(10) 0.0309(10) 0.0031(8) 0.0037(8) 0.0013(8)

loop_
_atom_type_symbol
_atom_type_description
_atom_type_scat_dispersion_real
_atom_type_scat_dispersion_imag
_atom_type_scat_source
C C 0.0033 0.0016 'International Tables Vol C Tables 4.2.6.8 and 6.1.1.4'
H H 0.0000 0.0000 'International Tables Vol C Tables 4.2.6.8 and 6.1.1.4'
B B 0.0013 0.0007 'International Tables Vol C Tables 4.2.6.8 and 6.1.1.4'
F F 0.0171 0.0103 'International Tables Vol C Tables 4.2.6.8 and 6.1.1.4'
N N 0.0061 0.0033 'International Tables Vol C Tables 4.2.6.8 and 6.1.1.4'

loop_
_geom_angle_atom_site_label_1
_geom_angle_atom_site_label_2
_geom_angle_atom_site_label_3
_geom_angle
N2 N1 C2 117.26(13)
N2 N1 B1 135.00(13)
C2 N1 B1 107.71(12)
N1 N2 C12 123.77(13)
C3 N3 C11 121.57(13)
C3 N3 B1 111.36(12)
C11 N3 B1 127.04(13)
C15 N5 C18 121.61(15)
C15 N5 C19 120.37(15)
C19 N5 C18 117.98(15)
N4 C1 C2 176.28(18)
N1 C2 C1 123.54(14)
C3 C2 N1 111.27(13)
C3 C2 C1 125.19(15)
N3 C3 C2 111.34(14)
N3 C3 C4 120.65(15)
C2 C3 C4 128.01(15)
C3 C4 H4 120.5
C5 C4 C3 119.03(15)
C5 C4 H4 120.5
C4 C5 H5 119.3
C4 C5 C6 121.37(15)
C6 C5 H5 119.3
C7 C6 C5 122.80(16)
C7 C6 C11 118.42(15)
C11 C6 C5 118.78(15)
C6 C7 H7 119.6
C8 C7 C6 120.82(17)
C8 C7 H7 119.6
C7 C8 H8 120.0
C7 C8 C9 120.05(16)
C9 C8 H8 120.0
C8 C9 H9 119.5
C10 C9 C8 120.98(17)
C10 C9 H9 119.5
C9 C10 H10 120.3
C9 C10 C11 119.39(16)
C11 C10 H10 120.3
N3 C11 C6 118.59(14)
N3 C11 C10 121.08(14)
C10 C11 C6 120.33(15)
N2 C12 C13 130.92(15)
N2 C12 C17 112.12(14)
C17 C12 C13 116.95(15)
C12 C13 H13 119.7
C14 C13 C12 120.69(16)
C14 C13 H13 119.7
C13 C14 H14 119.0
C13 C14 C15 121.94(16)
C15 C14 H14 119.0
N5 C15 C14 121.54(15)
N5 C15 C16 121.18(15)
C16 C15 C14 117.28(15)
C15 C16 H16 120.0
C17 C16 C15 120.08(16)
C17 C16 H16 120.0
C12 C17 H17 118.5
C16 C17 C12 123.04(16)
C16 C17 H17 118.5
N5 C18 H18A 109.5
N5 C18 H18B 109.5
N5 C18 H18C 109.5
H18A C18 H18B 109.5
H18A C18 H18C 109.5
H18B C18 H18C 109.5
N5 C19 H19A 109.5
N5 C19 H19B 109.5
N5 C19 H19C 109.5
H19A C19 H19B 109.5
H19A C19 H19C 109.5
H19B C19 H19C 109.5
F1 B1 F2 111.51(14)
F1 B1 N1 111.26(13)
F1 B1 N3 112.61(14)
F2 B1 N1 110.34(13)
F2 B1 N3 112.15(14)
N3 B1 N1 98.29(12)

loop_
_geom_bond_atom_site_label_1
_geom_bond_atom_site_label_2
_geom_bond_distance
F1 B1 1.373(2)
F2 B1 1.376(2)
N1 N2 1.2976(18)
N1 C2 1.390(2)
N1 B1 1.615(2)
N2 C12 1.380(2)
N3 C3 1.359(2)
N3 C11 1.391(2)
N3 B1 1.542(2)
N4 C1 1.147(2)
N5 C15 1.355(2)
N5 C18 1.452(2)
N5 C19 1.446(2)
C1 C2 1.412(2)
C2 C3 1.389(2)
C3 C4 1.415(2)
C4 H4 0.9500
C4 C5 1.349(2)
C5 H5 0.9500
C5 C6 1.426(2)
C6 C7 1.406(2)
C6 C11 1.410(2)
C7 H7 0.9500
C7 C8 1.366(3)
C8 H8 0.9500
C8 C9 1.391(3)
C9 H9 0.9500
C9 C10 1.377(2)
C10 H10 0.9500
C10 C11 1.394(2)
C12 C13 1.406(2)
C12 C17 1.403(2)
C13 H13 0.9500
C13 C14 1.370(2)
C14 H14 0.9500
C14 C15 1.414(2)
C15 C16 1.408(2)
C16 H16 0.9500
C16 C17 1.364(2)
C17 H17 0.9500
C18 H18A 0.9800
C18 H18B 0.9800
C18 H18C 0.9800
C19 H19A 0.9800
C19 H19B 0.9800
C19 H19C 0.9800

loop_
_geom_torsion_atom_site_label_1
_geom_torsion_atom_site_label_2
_geom_torsion_atom_site_label_3
_geom_torsion_atom_site_label_4
_geom_torsion
N1 N2 C12 C13 2.5(3)
N1 N2 C12 C17 -178.70(14)
N1 C2 C3 N3 -1.43(19)
N1 C2 C3 C4 177.82(15)
N2 N1 C2 C1 3.1(2)
N2 N1 C2 C3 -176.60(13)
N2 N1 B1 F1 -65.2(2)
N2 N1 B1 F2 59.2(2)
N2 N1 B1 N3 176.57(15)
N2 C12 C13 C14 178.25(17)
N2 C12 C17 C16 -178.38(16)
N3 C3 C4 C5 1.1(2)
N4 C1 C2 N1 170(3)
N4 C1 C2 C3 -10(3)
N5 C15 C16 C17 178.40(16)
C1 C2 C3 N3 178.83(15)
C1 C2 C3 C4 -1.9(3)
C2 N1 N2 C12 -179.37(14)
C2 N1 B1 F1 116.87(15)
C2 N1 B1 F2 -118.82(15)
C2 N1 B1 N3 -1.40(15)
C2 C3 C4 C5 -178.06(16)
C3 N3 C11 C6 -0.6(2)
C3 N3 C11 C10 179.81(15)
C3 N3 B1 F1 -116.62(15)
C3 N3 B1 F2 116.63(15)
C3 N3 B1 N1 0.61(15)
C3 C4 C5 C6 -0.2(2)
C4 C5 C6 C7 178.71(16)
C4 C5 C6 C11 -1.2(2)
C5 C6 C7 C8 179.53(16)
C5 C6 C11 N3 1.6(2)
C5 C6 C11 C10 -178.87(15)
C6 C7 C8 C9 -0.4(3)
C7 C6 C11 N3 -178.34(14)
C7 C6 C11 C10 1.2(2)
C7 C8 C9 C10 0.8(3)
C8 C9 C10 C11 -0.2(3)
C9 C10 C11 N3 178.68(15)
C9 C10 C11 C6 -0.9(2)
C11 N3 C3 C2 178.59(14)
C11 N3 C3 C4 -0.7(2)
C11 N3 B1 F1 65.3(2)
C11 N3 B1 F2 -61.4(2)
C11 N3 B1 N1 -177.46(13)
C11 C6 C7 C8 -0.6(2)
C12 C13 C14 C15 -0.6(3)
C13 C12 C17 C16 0.6(2)
C13 C14 C15 N5 -178.28(16)
C13 C14 C15 C16 1.7(2)
C14 C15 C16 C17 -1.5(2)
C15 C16 C17 C12 0.4(3)
C17 C12 C13 C14 -0.5(2)
C18 N5 C15 C14 -0.7(2)
C18 N5 C15 C16 179.41(16)
C19 N5 C15 C14 -178.19(15)
C19 N5 C15 C16 1.9(2)
B1 N1 N2 C12 2.8(3)
B1 N1 C2 C1 -178.47(15)
B1 N1 C2 C3 1.78(18)
B1 N3 C3 C2 0.39(18)
B1 N3 C3 C4 -178.92(14)
B1 N3 C11 C6 177.25(15)
B1 N3 C11 C10 -2.3(2)
